data_7119205
loop_
_publ_author_name
'Yen, Tao-Hung'
'He, Zong-Cheng'
'Lee, Gene-Hsiang'
'Tseng, Mei-Chun'
'Shen, Yu-Hsuan'
'Tseng, Tien-Wen'
'Liaw, Wen-Feng'
'Chiang, Ming-Hsi'

_publ_section_title
;
 Reduced thione ligation is preferred over neutral phosphine ligation in
 diiron biomimics regarding electronic functionality: a spectroscopic and
 computational investigation.
;
_journal_issue 2
_journal_name_full 'Chemical communications (Cambridge, England)'
_journal_page_first 332
_journal_page_last 335
_journal_paper_doi 10.1039/c6cc08042a
_journal_volume 53
_journal_year 2016
_chemical_formula_sum 'C20 H17 Fe2 O4 P S4'
_chemical_formula_weight 592.24
_space_group_crystal_system monoclinic
_space_group_IT_number 14
_space_group_name_Hall '-P 2yn'
_space_group_name_H-M_alt 'P 1 21/n 1'
_symmetry_space_group_name_Hall '-P 2yn'
_symmetry_space_group_name_H-M 'P 1 21/n 1'
_atom_sites_solution_hydrogens geom
_audit_creation_method SHELXL-2014/7
_audit_update_record
;
2016-09-21 deposited with the CCDC.
2016-11-29 downloaded from the CCDC.
;
_cell_angle_alpha 90
_cell_angle_beta 103.6630(14)
_cell_angle_gamma 90
_cell_formula_units_Z 4
_cell_length_a 9.6554(4)
_cell_length_b 16.4735(8)
_cell_length_c 14.8482(8)
_cell_measurement_reflns_used 9968
_cell_measurement_temperature 150(2)
_cell_measurement_theta_max 27.49
_cell_measurement_theta_min 2.47
_cell_volume 2294.90(19)
_computing_cell_refinement 'Bruker SAINT'
_computing_data_collection 'Bruker APEX3'
_computing_data_reduction 'Bruker SAINT'
_computing_molecular_graphics 'Bruker SHELXTL'
_computing_publication_material 'Bruker SHELXTL'
_computing_structure_refinement 'SHELXL-2014/7 (Sheldrick, 2014)'
_computing_structure_solution 'SHELXS-97 (Sheldrick 2008)'
_diffrn_ambient_temperature 150(2)
_diffrn_measured_fraction_theta_full 1.000
_diffrn_measured_fraction_theta_max 0.999
_diffrn_measurement_device_type 'Bruker D8 VENTURE'
_diffrn_measurement_method '\f and \w scans'
_diffrn_radiation_type MoK\a
_diffrn_radiation_wavelength 0.71073
_diffrn_reflns_av_R_equivalents 0.0252
_diffrn_reflns_av_unetI/netI 0.0266
_diffrn_reflns_Laue_measured_fraction_full 1.000
_diffrn_reflns_Laue_measured_fraction_max 0.999
_diffrn_reflns_limit_h_max 9
_diffrn_reflns_limit_h_min -12
_diffrn_reflns_limit_k_max 21
_diffrn_reflns_limit_k_min -20
_diffrn_reflns_limit_l_max 19
_diffrn_reflns_limit_l_min -19
_diffrn_reflns_number 15756
_diffrn_reflns_point_group_measured_fraction_full 1.000
_diffrn_reflns_point_group_measured_fraction_max 0.999
_diffrn_reflns_theta_full 25.242
_diffrn_reflns_theta_max 27.500
_diffrn_reflns_theta_min 2.293
_exptl_absorpt_coefficient_mu 1.724
_exptl_absorpt_correction_T_max 0.7456
_exptl_absorpt_correction_T_min 0.6266
_exptl_absorpt_correction_type multi-scan
_exptl_absorpt_process_details 'SADABS (Bruker, 2016)'
_exptl_crystal_colour dark-brown
_exptl_crystal_density_diffrn 1.714
_exptl_crystal_description block
_exptl_crystal_F_000 1200
_exptl_crystal_size_max 0.343
_exptl_crystal_size_mid 0.319
_exptl_crystal_size_min 0.179
_refine_diff_density_max 0.426
_refine_diff_density_min -0.359
_refine_diff_density_rms 0.067
_refine_ls_extinction_method none
_refine_ls_goodness_of_fit_ref 1.026
_refine_ls_hydrogen_treatment constr
_refine_ls_matrix_type full
_refine_ls_number_parameters 281
_refine_ls_number_reflns 5273
_refine_ls_number_restraints 0
_refine_ls_restrained_S_all 1.026
_refine_ls_R_factor_all 0.0341
_refine_ls_R_factor_gt 0.0244
_refine_ls_shift/su_max 0.002
_refine_ls_shift/su_mean 0.000
_refine_ls_structure_factor_coef Fsqd
_refine_ls_weighting_details 'w=1/[\s^2^(Fo^2^)+(0.0237P)^2^+1.2328P] where P=(Fo^2^+2Fc^2^)/3'
_refine_ls_weighting_scheme calc
_refine_ls_wR_factor_gt 0.0516
_refine_ls_wR_factor_ref 0.0551
_reflns_Friedel_coverage 0.000
_reflns_number_gt 4493
_reflns_number_total 5273
_reflns_threshold_expression 'I > 2\s(I)'
_cod_data_source_file c6cc08042a2.cif
_cod_data_source_block ic18144
_cod_database_code 7119205
_shelx_shelxl_version_number 2014/7
_shelx_space_group_comment
; 
The symmetry employed for this shelxl refinement is uniquely defined 
by the following loop, which should always be used as a source of 
symmetry information in preference to the above space-group names. 
They are only intended as comments. 
;
_shelx_estimated_absorpt_t_min 0.589
_shelx_estimated_absorpt_t_max 0.748

loop_
_space_group_symop_operation_xyz
'x, y, z'
'-x+1/2, y+1/2, -z+1/2'
'-x, -y, -z'
'x-1/2, -y-1/2, z-1/2'

loop_
_atom_site_label
_atom_site_type_symbol
_atom_site_fract_x
_atom_site_fract_y
_atom_site_fract_z
_atom_site_U_iso_or_equiv
_atom_site_adp_type
_atom_site_occupancy
_atom_site_site_symmetry_order
_atom_site_calc_flag
_atom_site_refinement_flags_posn
_atom_site_refinement_flags_adp
Fe1 Fe 0.51063(2) 0.35038(2) 0.80730(2) 0.01475(6) Uani 1 1 d . .
Fe2 Fe 0.55385(2) 0.20210(2) 0.83331(2) 0.01321(6) Uani 1 1 d . .
S1 S 0.36867(4) 0.26802(3) 0.86359(3) 0.01854(10) Uani 1 1 d . .
S2 S 0.67069(4) 0.29844(3) 0.92925(3) 0.01524(9) Uani 1 1 d . .
S3 S 0.69157(5) 0.38037(3) 0.74524(3) 0.01736(10) Uani 1 1 d . .
S4 S 0.96393(5) 0.30972(3) 0.72201(3) 0.02051(10) Uani 1 1 d . .
P1 P 0.73732(4) 0.19785(3) 0.76914(3) 0.01208(9) Uani 1 1 d . .
C1 C 0.47111(19) 0.44581(11) 0.85302(13) 0.0209(4) Uani 1 1 d . .
C2 C 0.38516(19) 0.35558(11) 0.69875(13) 0.0212(4) Uani 1 1 d . .
C3 C 0.57550(19) 0.11682(11) 0.90853(12) 0.0188(4) Uani 1 1 d . .
C4 C 0.44058(19) 0.15494(12) 0.73547(13) 0.0223(4) Uani 1 1 d . .
C5 C 0.4203(2) 0.28571(13) 0.98847(13) 0.0262(4) Uani 1 1 d . .
H5A H 0.3696 0.3342 1.0035 0.031 Uiso 1 1 calc R U
H5B H 0.3904 0.2387 1.0208 0.031 Uiso 1 1 calc R U
C6 C 0.5794(2) 0.29825(12) 1.02381(12) 0.0230(4) Uani 1 1 d . .
H6A H 0.6189 0.2544 1.0680 0.028 Uiso 1 1 calc R U
H6B H 0.5967 0.3506 1.0574 0.028 Uiso 1 1 calc R U
C7 C 0.79906(18) 0.30178(10) 0.74572(11) 0.0139(3) Uani 1 1 d . .
C8 C 0.9740(2) 0.41482(12) 0.69123(16) 0.0345(5) Uani 1 1 d . .
H8A H 0.8983 0.4269 0.6361 0.052 Uiso 1 1 calc R U
H8B H 1.0670 0.4257 0.6780 0.052 Uiso 1 1 calc R U
H8C H 0.9621 0.4491 0.7428 0.052 Uiso 1 1 calc R U
C9 C 0.90313(17) 0.14753(10) 0.82901(11) 0.0148(3) Uani 1 1 d . .
C10 C 0.92505(19) 0.13279(10) 0.92404(12) 0.0177(4) Uani 1 1 d . .
H10 H 0.8546 0.1484 0.9558 0.021 Uiso 1 1 calc R U
C11 C 1.0496(2) 0.09547(11) 0.97218(13) 0.0240(4) Uani 1 1 d . .
H11 H 1.0640 0.0855 1.0367 0.029 Uiso 1 1 calc R U
C12 C 1.1526(2) 0.07286(11) 0.92635(14) 0.0259(4) Uani 1 1 d . .
H12 H 1.2379 0.0475 0.9595 0.031 Uiso 1 1 calc R U
C13 C 1.13187(19) 0.08702(11) 0.83236(14) 0.0236(4) Uani 1 1 d . .
H13 H 1.2028 0.0712 0.8011 0.028 Uiso 1 1 calc R U
C14 C 1.00791(18) 0.12425(11) 0.78335(12) 0.0185(4) Uani 1 1 d . .
H14 H 0.9943 0.1339 0.7188 0.022 Uiso 1 1 calc R U
C15 C 0.69700(17) 0.15551(10) 0.65182(11) 0.0141(3) Uani 1 1 d . .
C16 C 0.72585(19) 0.07433(11) 0.63703(12) 0.0197(4) Uani 1 1 d . .
H16 H 0.7759 0.0421 0.6874 0.024 Uiso 1 1 calc R U
C17 C 0.6823(2) 0.04017(12) 0.54967(13) 0.0260(4) Uani 1 1 d . .
H17 H 0.7031 -0.0151 0.5402 0.031 Uiso 1 1 calc R U
C18 C 0.6084(2) 0.08657(12) 0.47606(13) 0.0255(4) Uani 1 1 d . .
H18 H 0.5796 0.0633 0.4160 0.031 Uiso 1 1 calc R U
C19 C 0.57682(19) 0.16669(12) 0.49012(12) 0.0234(4) Uani 1 1 d . .
H19 H 0.5252 0.1983 0.4397 0.028 Uiso 1 1 calc R U
C20 C 0.62022(18) 0.20127(11) 0.57756(12) 0.0185(4) Uani 1 1 d . .
H20 H 0.5976 0.2563 0.5869 0.022 Uiso 1 1 calc R U
O1 O 0.43750(16) 0.50348(8) 0.88510(10) 0.0348(3) Uani 1 1 d . .
O2 O 0.30324(16) 0.35893(10) 0.62895(10) 0.0372(4) Uani 1 1 d . .
O3 O 0.58217(15) 0.06302(8) 0.95860(10) 0.0320(3) Uani 1 1 d . .
O4 O 0.36620(15) 0.12247(10) 0.67413(10) 0.0378(4) Uani 1 1 d . .

loop_
_atom_site_aniso_label
_atom_site_aniso_U_11
_atom_site_aniso_U_22
_atom_site_aniso_U_33
_atom_site_aniso_U_23
_atom_site_aniso_U_13
_atom_site_aniso_U_12
Fe1 0.01511(12) 0.01312(12) 0.01641(13) 0.00141(10) 0.00448(10) 0.00199(10)
Fe2 0.01319(12) 0.01265(12) 0.01467(12) 0.00077(9) 0.00502(9) -0.00006(9)
S1 0.0144(2) 0.0200(2) 0.0228(2) 0.00266(18) 0.00760(17) 0.00226(17)
S2 0.0155(2) 0.0156(2) 0.0150(2) -0.00114(16) 0.00443(16) 0.00209(16)
S3 0.0204(2) 0.0119(2) 0.0214(2) 0.00189(17) 0.00827(17) 0.00069(17)
S4 0.0194(2) 0.0198(2) 0.0257(2) 0.00061(18) 0.01214(18) -0.00237(18)
P1 0.0135(2) 0.0113(2) 0.0118(2) 0.00041(16) 0.00358(16) 0.00059(16)
C1 0.0227(9) 0.0190(9) 0.0225(9) 0.0036(8) 0.0084(8) 0.0018(8)
C2 0.0201(9) 0.0209(9) 0.0239(10) 0.0029(8) 0.0074(8) -0.0005(8)
C3 0.0189(9) 0.0172(9) 0.0209(9) -0.0026(8) 0.0059(7) -0.0012(7)
C4 0.0177(9) 0.0281(10) 0.0235(10) 0.0016(8) 0.0097(8) -0.0027(8)
C5 0.0271(10) 0.0350(12) 0.0203(10) 0.0028(8) 0.0135(8) 0.0067(9)
C6 0.0262(10) 0.0286(10) 0.0164(9) -0.0005(8) 0.0096(8) 0.0058(8)
C7 0.0166(8) 0.0139(8) 0.0114(8) -0.0006(6) 0.0036(6) -0.0024(7)
C8 0.0332(11) 0.0252(11) 0.0513(14) 0.0084(10) 0.0226(10) -0.0062(9)
C9 0.0145(8) 0.0124(8) 0.0166(8) -0.0001(7) 0.0016(7) 0.0002(7)
C10 0.0209(9) 0.0154(9) 0.0164(8) -0.0004(7) 0.0037(7) 0.0004(7)
C11 0.0296(10) 0.0195(9) 0.0187(9) 0.0014(7) -0.0026(8) 0.0013(8)
C12 0.0194(9) 0.0200(10) 0.0325(11) 0.0014(8) -0.0056(8) 0.0050(8)
C13 0.0176(9) 0.0205(10) 0.0336(11) -0.0026(8) 0.0077(8) 0.0025(7)
C14 0.0183(9) 0.0164(9) 0.0212(9) 0.0000(7) 0.0057(7) 0.0003(7)
C15 0.0128(8) 0.0168(8) 0.0138(8) -0.0019(7) 0.0051(6) -0.0019(7)
C16 0.0224(9) 0.0157(9) 0.0199(9) 0.0010(7) 0.0031(7) -0.0017(7)
C17 0.0291(10) 0.0179(9) 0.0305(11) -0.0088(8) 0.0058(8) -0.0024(8)
C18 0.0220(9) 0.0343(11) 0.0192(9) -0.0101(8) 0.0026(8) -0.0068(8)
C19 0.0199(9) 0.0326(11) 0.0158(9) 0.0016(8) 0.0005(7) 0.0017(8)
C20 0.0188(9) 0.0198(9) 0.0168(9) -0.0005(7) 0.0040(7) 0.0036(7)
O1 0.0491(9) 0.0211(8) 0.0399(9) -0.0020(6) 0.0220(7) 0.0076(7)
O2 0.0334(8) 0.0474(10) 0.0254(8) 0.0063(7) -0.0037(6) -0.0030(7)
O3 0.0406(8) 0.0221(7) 0.0322(8) 0.0109(6) 0.0066(7) -0.0036(6)
O4 0.0276(8) 0.0566(10) 0.0281(8) -0.0113(7) 0.0044(6) -0.0160(7)

loop_
_atom_type_symbol
_atom_type_description
_atom_type_scat_dispersion_real
_atom_type_scat_dispersion_imag
_atom_type_scat_source
C C 0.0033 0.0016 'International Tables Vol C Tables 4.2.6.8 and 6.1.1.4'
H H 0.0000 0.0000 'International Tables Vol C Tables 4.2.6.8 and 6.1.1.4'
O O 0.0106 0.0060 'International Tables Vol C Tables 4.2.6.8 and 6.1.1.4'
P P 0.1023 0.0942 'International Tables Vol C Tables 4.2.6.8 and 6.1.1.4'
S S 0.1246 0.1234 'International Tables Vol C Tables 4.2.6.8 and 6.1.1.4'
Fe Fe 0.3463 0.8444 'International Tables Vol C Tables 4.2.6.8 and 6.1.1.4'

loop_
_geom_angle_atom_site_label_1
_geom_angle_atom_site_label_2
_geom_angle_atom_site_label_3
_geom_angle
C2 Fe1 C1 98.12(8)
C2 Fe1 S3 92.74(6)
C1 Fe1 S3 102.81(6)
C2 Fe1 S1 91.24(6)
C1 Fe1 S1 100.81(6)
S3 Fe1 S1 155.23(2)
C2 Fe1 S2 159.97(6)
C1 Fe1 S2 101.30(6)
S3 Fe1 S2 87.730(18)
S1 Fe1 S2 80.397(18)
C2 Fe1 Fe2 103.97(6)
C1 Fe1 Fe2 147.69(6)
S3 Fe1 Fe2 99.408(15)
S1 Fe1 Fe2 55.960(14)
S2 Fe1 Fe2 56.322(13)
C3 Fe2 C4 97.28(8)
C3 Fe2 P1 105.06(6)
C4 Fe2 P1 92.01(6)
C3 Fe2 S1 103.86(6)
C4 Fe2 S1 90.56(6)
P1 Fe2 S1 150.38(2)
C3 Fe2 S2 101.12(6)
C4 Fe2 S2 160.99(6)
P1 Fe2 S2 87.825(18)
S1 Fe2 S2 80.477(18)
C3 Fe2 Fe1 149.66(6)
C4 Fe2 Fe1 104.68(6)
P1 Fe2 Fe1 94.956(15)
S1 Fe2 Fe1 55.970(14)
S2 Fe2 Fe1 56.452(13)
C5 S1 Fe2 104.06(6)
C5 S1 Fe1 103.83(7)
Fe2 S1 Fe1 68.070(15)
C6 S2 Fe2 102.98(7)
C6 S2 Fe1 104.74(6)
Fe2 S2 Fe1 67.227(15)
C7 S3 Fe1 112.23(6)
C7 S4 C8 103.53(9)
C15 P1 C9 104.70(8)
C15 P1 C7 100.21(7)
C9 P1 C7 102.91(8)
C15 P1 Fe2 114.32(5)
C9 P1 Fe2 120.24(6)
C7 P1 Fe2 112.04(6)
O1 C1 Fe1 174.31(17)
O2 C2 Fe1 179.48(17)
O3 C3 Fe2 175.93(17)
O4 C4 Fe2 177.68(17)
C6 C5 S1 112.64(13)
C5 C6 S2 111.59(13)
S3 C7 S4 123.37(10)
S3 C7 P1 119.23(10)
S4 C7 P1 117.37(9)
C10 C9 C14 119.19(15)
C10 C9 P1 118.30(13)
C14 C9 P1 122.51(13)
C11 C10 C9 120.18(17)
C12 C11 C10 120.14(17)
C13 C12 C11 120.13(17)
C12 C13 C14 120.36(17)
C13 C14 C9 120.00(17)
C16 C15 C20 118.84(15)
C16 C15 P1 120.66(13)
C20 C15 P1 119.99(13)
C17 C16 C15 120.64(17)
C16 C17 C18 120.04(18)
C19 C18 C17 119.92(17)
C18 C19 C20 120.29(17)
C19 C20 C15 120.25(17)

loop_
_geom_bond_atom_site_label_1
_geom_bond_atom_site_label_2
_geom_bond_distance
Fe1 C2 1.7749(19)
Fe1 C1 1.7890(19)
Fe1 S3 2.2149(5)
Fe1 S1 2.2270(5)
Fe1 S2 2.2532(5)
Fe1 Fe2 2.4928(4)
Fe2 C3 1.7760(18)
Fe2 C4 1.7775(19)
Fe2 P1 2.2019(5)
Fe2 S1 2.2268(5)
Fe2 S2 2.2498(5)
S1 C5 1.8261(19)
S2 C6 1.8259(18)
S3 C7 1.6583(17)
S4 C7 1.7146(17)
S4 C8 1.799(2)
P1 C15 1.8308(17)
P1 C9 1.8353(17)
P1 C7 1.8723(17)
C1 O1 1.144(2)
C2 O2 1.147(2)
C3 O3 1.149(2)
C4 O4 1.150(2)
C5 C6 1.515(3)
C9 C10 1.398(2)
C9 C14 1.398(2)
C10 C11 1.389(2)
C11 C12 1.383(3)
C12 C13 1.382(3)
C13 C14 1.388(2)
C15 C16 1.394(2)
C15 C20 1.396(2)
C16 C17 1.385(2)
C17 C18 1.385(3)
C18 C19 1.382(3)
C19 C20 1.389(2)
